data_7101320
loop_
_publ_author_name
'Paul V. Santacroce'
'Oluyomi A. Okunola'
'Peter Y. Zavalij'
'Jeffery T. Davis'

_publ_section_title
;
A transmembrane anion transporter selective for nitrate over chloride
;
_journal_issue 30
_journal_name_full 'Chemical Communications'
_journal_paper_doi 10.1039/b607221f
_journal_year 2006
_chemical_formula_moiety 'C37 H46 N6 O12'
_chemical_formula_sum 'C37 H46 N6 O12'
_chemical_formula_weight 766.80
_chemical_name_common C37H46N6O12
_chemical_name_systematic
;
C37H46N6O12
;
_space_group_IT_number 14
_symmetry_cell_setting monoclinic
_symmetry_space_group_name_Hall '-P 2yn'
_symmetry_space_group_name_H-M 'P 1 21/n 1'
_atom_sites_solution_hydrogens geom
_atom_sites_solution_primary direct
_atom_sites_solution_secondary difmap
_audit_creation_method 'SHELXL-97 & ZCIF'
_cell_angle_alpha 90.00
_cell_angle_beta 108.5200(10)
_cell_angle_gamma 90.00
_cell_formula_units_Z 4
_cell_length_a 13.1120(7)
_cell_length_b 16.6088(9)
_cell_length_c 18.4861(10)
_cell_measurement_reflns_used 8627
_cell_measurement_temperature 223(2)
_cell_measurement_theta_max 25.3
_cell_measurement_theta_min 2.3
_cell_volume 3817.3(4)
_computing_cell_refinement 'SAINT (Bruker, 1999)'
_computing_data_collection 'SMART (Bruker, 1999)'
_computing_data_reduction SAINT
_computing_molecular_graphics 'Platon (Spek, 1990)'
_computing_publication_material SHELXL-97
_computing_structure_refinement 'SHELXL-97 (Sheldrick, 1997)'
_computing_structure_solution 'SHELXS-97 (Sheldrick, 1990)'
_diffrn_ambient_temperature 223(2)
_diffrn_detector 'CCD area detector'
_diffrn_detector_area_resol_mean 0.12
_diffrn_detector_type 'Bruker Smart1000'
_diffrn_measured_fraction_theta_full 0.987
_diffrn_measured_fraction_theta_max 0.987
_diffrn_measurement_details NFRAMES=606,606,606,50,1206
_diffrn_measurement_device_type 'three-circle diffractometer'
_diffrn_measurement_method '\w and \f scans'
_diffrn_measurement_specimen_support 'glass capillary'
_diffrn_orient_matrix_type standard
_diffrn_orient_matrix_UB_11 -0.0355613
_diffrn_orient_matrix_UB_12 0.0434215
_diffrn_orient_matrix_UB_13 -0.0368524
_diffrn_orient_matrix_UB_21 -0.0659833
_diffrn_orient_matrix_UB_22 -0.0051489
_diffrn_orient_matrix_UB_23 0.0157250
_diffrn_orient_matrix_UB_31 0.0291688
_diffrn_orient_matrix_UB_32 0.0413905
_diffrn_orient_matrix_UB_33 0.0406105
_diffrn_radiation_monochromator graphite
_diffrn_radiation_source 'fine-focus sealed tube'
_diffrn_radiation_type MoK\a
_diffrn_radiation_wavelength 0.71073
_diffrn_reflns_av_R_equivalents 0.0562
_diffrn_reflns_av_sigmaI/netI 0.0599
_diffrn_reflns_limit_h_max 16
_diffrn_reflns_limit_h_min -16
_diffrn_reflns_limit_k_max 21
_diffrn_reflns_limit_k_min -21
_diffrn_reflns_limit_l_max 23
_diffrn_reflns_limit_l_min -24
_diffrn_reflns_number 40133
_diffrn_reflns_theta_full 27.50
_diffrn_reflns_theta_max 27.50
_diffrn_reflns_theta_min 2.60
_diffrn_source_current 40
_diffrn_source_voltage 50
_diffrn_standards_decay_% 1.09
_exptl_absorpt_coefficient_mu 0.101
_exptl_absorpt_correction_T_max 0.996
_exptl_absorpt_correction_T_min 0.917
_exptl_absorpt_correction_type multi-scan
_exptl_absorpt_process_details 'SHELXL (Sheldrick, 1997)'
_exptl_crystal_colour colorless
_exptl_crystal_density_diffrn 1.334
_exptl_crystal_density_method not_measure
_exptl_crystal_description plate
_exptl_crystal_F_000 1624
_exptl_crystal_id 'Davis/PAul PS1-046'
_exptl_crystal_size_max 0.41
_exptl_crystal_size_mid 0.23
_exptl_crystal_size_min 0.04
_refine_diff_density_max 0.172
_refine_diff_density_min -0.184
_refine_diff_density_rms 0.038
_refine_ls_extinction_method none
_refine_ls_goodness_of_fit_ref 1.000
_refine_ls_hydrogen_treatment constr
_refine_ls_matrix_type full
_refine_ls_number_parameters 541
_refine_ls_number_reflns 8657
_refine_ls_number_restraints 83
_refine_ls_restrained_S_all 1.000
_refine_ls_R_factor_all 0.0935
_refine_ls_R_factor_gt 0.0434
_refine_ls_shift/su_max 0.000
_refine_ls_shift/su_mean 0.000
_refine_ls_structure_factor_coef Fsqd
_refine_ls_weighting_details 'w=1/[\s^2^(Fo^2^)+(0.01P)^2^+1.13P], P=(max(Fo^2^,0)+2Fc^2^)/3'
_refine_ls_weighting_scheme calc
_refine_ls_wR_factor_gt 0.0764
_refine_ls_wR_factor_ref 0.0847
_reflns_number_gt 4576
_reflns_number_total 8657
_reflns_threshold_expression >2sigma(I)
_cod_data_source_file b607221f.txt
_cod_original_sg_symbol_H-M P21/n
_cod_database_code 7101320

loop_
_symmetry_equiv_pos_as_xyz
'x, y, z'
'-x+1/2, y+1/2, -z+1/2'
'-x, -y, -z'
'x-1/2, -y-1/2, z-1/2'

loop_
_atom_site_label
_atom_site_type_symbol
_atom_site_fract_x
_atom_site_fract_y
_atom_site_fract_z
_atom_site_U_iso_or_equiv
_atom_site_adp_type
_atom_site_occupancy
_atom_site_symmetry_multiplicity
_atom_site_calc_flag
_atom_site_refinement_flags
_atom_site_disorder_assembly
_atom_site_disorder_group
C1 C 0.18562(13) 0.26550(9) 0.48192(9) 0.0299(4) Uani 1 1 d . . .
H1 H 0.2427 0.2640 0.4574 0.029(4) Uiso 1 1 calc R . .
C1A C 0.17039(13) 0.35367(9) 0.49819(9) 0.0293(4) Uani 1 1 d . . .
C2A C 0.17634(13) 0.41210(10) 0.44464(9) 0.0318(4) Uani 1 1 d . . .
C3A C 0.16405(14) 0.49344(10) 0.45710(9) 0.0367(4) Uani 1 1 d . . .
H3A H 0.1719 0.5318 0.4219 0.044 Uiso 1 1 calc R . .
C4A C 0.14028(13) 0.51768(10) 0.52109(9) 0.0366(4) Uani 1 1 d . . .
H4A H 0.1304 0.5725 0.5296 0.044 Uiso 1 1 calc R . .
C5A C 0.13117(13) 0.46029(10) 0.57234(9) 0.0331(4) Uani 1 1 d . . .
C6A C 0.14793(13) 0.37915(10) 0.56257(9) 0.0319(4) Uani 1 1 d . . .
H6A H 0.1440 0.3416 0.5997 0.038 Uiso 1 1 calc R . .
N1A N 0.10241(12) 0.48533(10) 0.63925(8) 0.0434(4) Uani 1 1 d . . .
O1A O 0.10707(14) 0.43593(8) 0.68879(8) 0.0731(5) Uani 1 1 d . . .
O2A O 0.07335(11) 0.55552(8) 0.64219(7) 0.0530(4) Uani 1 1 d . . .
O3A O 0.19483(10) 0.38246(6) 0.38093(6) 0.0390(3) Uani 1 1 d . . .
C8A C 0.17582(15) 0.43394(10) 0.31626(9) 0.0398(5) Uani 1 1 d . . .
H8A H 0.2247 0.4802 0.3295 0.048 Uiso 1 1 calc R . .
H8B H 0.1018 0.4542 0.3014 0.048 Uiso 1 1 calc R . .
C9A C 0.19328(14) 0.38890(11) 0.25036(10) 0.0374(4) Uani 1 1 d . . .
O4A O 0.16149(11) 0.42019(7) 0.18655(7) 0.0510(4) Uani 1 1 d . . .
N2A N 0.24451(12) 0.31914(9) 0.26457(8) 0.0415(4) Uani 1 1 d . . .
H2A H 0.2591 0.2989 0.3101 0.051(6) Uiso 1 1 calc R . .
C10A C 0.27806(15) 0.27421(11) 0.20781(10) 0.0444(5) Uani 1 1 d . . .
H10A H 0.2363 0.2928 0.1567 0.053 Uiso 1 1 calc R . .
H10B H 0.2624 0.2169 0.2115 0.053 Uiso 1 1 calc R . .
C11A C 0.39694(15) 0.28433(12) 0.21859(11) 0.0533(5) Uani 1 1 d . . .
H11C H 0.4378 0.2783 0.2728 0.064 Uiso 1 1 calc R . .
H11D H 0.4097 0.3388 0.2030 0.064 Uiso 1 1 calc R . .
C12A C 0.43730(17) 0.22298(14) 0.17241(12) 0.0666(6) Uani 1 1 d . . .
H12C H 0.5152 0.2296 0.1846 0.080 Uiso 1 1 calc R . .
H12D H 0.4244 0.1688 0.1886 0.080 Uiso 1 1 calc R . .
C13A C 0.38699(18) 0.22884(14) 0.08826(12) 0.0718(7) Uani 1 1 d . . .
H13A H 0.3113 0.2152 0.0747 0.108 Uiso 1 1 calc R . .
H13B H 0.4224 0.1917 0.0634 0.108 Uiso 1 1 calc R . .
H13C H 0.3945 0.2834 0.0718 0.108 Uiso 1 1 calc R . .
C1B C 0.22669(14) 0.21552(9) 0.55443(9) 0.0328(4) Uani 1 1 d . . .
C2B C 0.33708(15) 0.21558(10) 0.59493(10) 0.0395(4) Uani 1 1 d . . .
C3B C 0.37732(16) 0.16960(12) 0.66077(11) 0.0543(6) Uani 1 1 d . . .
H3B H 0.4514 0.1702 0.6877 0.065 Uiso 1 1 calc R . .
C4B C 0.30953(17) 0.12349(11) 0.68655(11) 0.0523(5) Uani 1 1 d . . .
H4B H 0.3366 0.0920 0.7308 0.063 Uiso 1 1 calc R . .
C5B C 0.20200(15) 0.12394(10) 0.64713(10) 0.0410(5) Uani 1 1 d . . .
C6B C 0.15995(15) 0.16908(10) 0.58152(9) 0.0365(4) Uani 1 1 d . . .
H6B H 0.0856 0.1680 0.5554 0.044 Uiso 1 1 calc R . .
N1B N 0.12984(16) 0.07457(10) 0.67480(10) 0.0534(4) Uani 1 1 d . . .
O1B O 0.03391(13) 0.07557(9) 0.63962(9) 0.0706(5) Uani 1 1 d . . .
O2B O 0.16866(13) 0.03378(9) 0.73215(8) 0.0773(5) Uani 1 1 d . . .
O3B O 0.39917(9) 0.26230(7) 0.56535(7) 0.0481(3) Uani 1 1 d . . .
C8B C 0.51161(15) 0.26850(12) 0.60667(11) 0.0558(6) Uani 1 1 d . . .
H8C H 0.5448 0.2150 0.6128 0.067 Uiso 1 1 calc R . .
H8D H 0.5217 0.2909 0.6575 0.067 Uiso 1 1 calc R . .
C9B C 0.56412(16) 0.32293(12) 0.56269(12) 0.0489(5) Uani 1 1 d . . .
O4B O 0.63714(11) 0.36812(8) 0.59829(8) 0.0597(4) Uani 1 1 d . . .
N2B N 0.52839(14) 0.31550(10) 0.48762(10) 0.0581(5) Uani 1 1 d D . .
H2B H 0.4839 0.2765 0.4680 0.079(8) Uiso 1 1 calc R . .
C10B C 0.55976(16) 0.36948(13) 0.43586(12) 0.0586(6) Uani 1 1 d D . .
H10C H 0.5751 0.3379 0.3957 0.070 Uiso 1 1 calc R . .
H10D H 0.6253 0.3986 0.4641 0.070 Uiso 1 1 calc R . .
C11B C 0.47041(16) 0.42909(12) 0.40010(11) 0.0550(6) Uani 1 1 d D . .
H11A H 0.4598 0.4629 0.4406 0.066 Uiso 1 1 calc R . .
H11B H 0.4036 0.3991 0.3769 0.066 Uiso 1 1 calc R . .
C12B C 0.49028(17) 0.48360(13) 0.33976(11) 0.0610(6) Uani 1 1 d D . .
H12A H 0.4984 0.4503 0.2981 0.073 Uiso 1 1 calc R . .
H12B H 0.4275 0.5184 0.3186 0.073 Uiso 1 1 calc R . .
C13B C 0.58839(16) 0.53500(12) 0.37067(11) 0.0612(6) Uani 1 1 d D . .
H13D H 0.5853 0.5627 0.4161 0.092 Uiso 1 1 calc R . .
H13E H 0.5913 0.5743 0.3325 0.092 Uiso 1 1 calc R . .
H13F H 0.6521 0.5014 0.3834 0.092 Uiso 1 1 calc R . .
C1C C 0.08574(13) 0.22908(9) 0.42482(9) 0.0309(4) Uani 1 1 d . . .
C2C C 0.09887(14) 0.16060(10) 0.38438(10) 0.0374(4) Uani 1 1 d . . .
C3C C 0.01206(16) 0.12473(11) 0.33023(10) 0.0463(5) Uani 1 1 d . . .
H3C H 0.0225 0.0785 0.3041 0.056 Uiso 1 1 calc R . .
C4C C -0.08897(16) 0.15699(11) 0.31500(10) 0.0460(5) Uani 1 1 d . . .
H4C H -0.1482 0.1339 0.2778 0.055 Uiso 1 1 calc R . .
C5C C -0.10183(14) 0.22370(10) 0.35508(10) 0.0381(4) Uani 1 1 d . . .
C6C C -0.01638(14) 0.26000(10) 0.40926(9) 0.0330(4) Uani 1 1 d . . .
H6C H -0.0280 0.3058 0.4355 0.040 Uiso 1 1 calc R . .
N1C N -0.20989(13) 0.25744(10) 0.33985(10) 0.0514(4) Uani 1 1 d . . .
O1C O -0.22381(11) 0.30850(9) 0.38332(9) 0.0721(5) Uani 1 1 d . . .
O2C O -0.28188(12) 0.23250(10) 0.28468(9) 0.0821(5) Uani 1 1 d . . .
O3C O 0.20081(10) 0.13144(7) 0.40496(7) 0.0495(3) Uani 1 1 d . . .
C8C C 0.24066(16) 0.09758(12) 0.34843(12) 0.0528(5) Uani 1 1 d . A .
H8E H 0.1949 0.1129 0.2972 0.063 Uiso 1 1 calc R . .
H8F H 0.2426 0.0387 0.3521 0.063 Uiso 1 1 calc R . .
C9C C 0.35282(16) 0.13105(12) 0.36422(11) 0.0469(5) Uani 1 1 d . . .
O4C O 0.37199(11) 0.20232(8) 0.38258(8) 0.0583(4) Uani 1 1 d . A .
N2C N 0.4253(3) 0.0794(8) 0.3533(5) 0.0536(5) Uani 0.663(6) 1 d PDU A 1
H2C H 0.4062 0.0296 0.3417 0.072(7) Uiso 0.663(6) 1 calc PR A 1
C10C C 0.5344(4) 0.1034(6) 0.3601(4) 0.0560(15) Uani 0.663(6) 1 d PDU A 1
H10E H 0.5406 0.1621 0.3655 0.067 Uiso 0.663(6) 1 calc PR A 1
H10F H 0.5503 0.0883 0.3136 0.067 Uiso 0.663(6) 1 calc PR A 1
C11C C 0.6156(3) 0.0638(3) 0.4286(3) 0.0625(13) Uani 0.663(6) 1 d PDU A 1
H11E H 0.6063 0.0053 0.4246 0.075 Uiso 0.663(6) 1 calc PR A 1
H11F H 0.6020 0.0814 0.4753 0.075 Uiso 0.663(6) 1 calc PR A 1
C12C C 0.7309(3) 0.0850(3) 0.4338(3) 0.0696(15) Uani 0.663(6) 1 d PDU A 1
H12G H 0.7439 0.0680 0.3867 0.084 Uiso 0.663(6) 1 calc PR A 1
H12H H 0.7400 0.1435 0.4380 0.084 Uiso 0.663(6) 1 calc PR A 1
C13C C 0.8135(4) 0.0455(4) 0.5013(3) 0.115(2) Uani 0.663(6) 1 d PDU A 1
H13G H 0.8046 0.0652 0.5483 0.173 Uiso 0.663(6) 1 calc PR A 1
H13H H 0.8853 0.0584 0.5005 0.173 Uiso 0.663(6) 1 calc PR A 1
H14I H 0.8035 -0.0124 0.4983 0.173 Uiso 0.663(6) 1 calc PR A 1
N2D N 0.4236(4) 0.0785(15) 0.3573(10) 0.0536(5) Uani 0.337(6) 1 d PRDU A 2
H2D H 0.3996 0.0317 0.3383 0.072(7) Uiso 0.337(6) 1 calc PR A 2
C10D C 0.5397(7) 0.0918(14) 0.3787(7) 0.063(4) Uani 0.337(6) 1 d PDU A 2
H10I H 0.5528 0.1471 0.3655 0.076 Uiso 0.337(6) 1 calc PR A 2
H10J H 0.5698 0.0554 0.3490 0.076 Uiso 0.337(6) 1 calc PR A 2
C11D C 0.5975(6) 0.0782(7) 0.4629(5) 0.079(3) Uani 0.337(6) 1 d PDU A 2
H11I H 0.5938 0.0208 0.4739 0.095 Uiso 0.337(6) 1 calc PR A 2
H11J H 0.5589 0.1075 0.4922 0.095 Uiso 0.337(6) 1 calc PR A 2
C12D C 0.7144(5) 0.1041(4) 0.4907(5) 0.078(3) Uani 0.337(6) 1 d PDU A 2
H12E H 0.7187 0.1606 0.4768 0.094 Uiso 0.337(6) 1 calc PR A 2
H12F H 0.7405 0.1007 0.5465 0.094 Uiso 0.337(6) 1 calc PR A 2
C13D C 0.7877(9) 0.0553(7) 0.4596(6) 0.087(4) Uani 0.337(6) 1 d PDU A 2
H13I H 0.7964 0.0019 0.4820 0.131 Uiso 0.337(6) 1 calc PR A 2
H13J H 0.8573 0.0815 0.4723 0.131 Uiso 0.337(6) 1 calc PR A 2
H13K H 0.7568 0.0511 0.4047 0.131 Uiso 0.337(6) 1 calc PR A 2

loop_
_atom_site_aniso_label
_atom_site_aniso_U_11
_atom_site_aniso_U_22
_atom_site_aniso_U_33
_atom_site_aniso_U_23
_atom_site_aniso_U_13
_atom_site_aniso_U_12
C1 0.0296(10) 0.0299(9) 0.0338(9) 0.0017(7) 0.0151(8) 0.0014(8)
C1A 0.0246(9) 0.0323(9) 0.0303(9) -0.0002(7) 0.0078(7) 0.0004(7)
C2A 0.0294(10) 0.0355(10) 0.0311(9) -0.0017(8) 0.0106(8) 0.0015(8)
C3A 0.0440(11) 0.0317(10) 0.0344(10) 0.0033(8) 0.0125(8) 0.0007(8)
C4A 0.0395(11) 0.0312(9) 0.0369(10) -0.0047(8) 0.0091(8) 0.0016(8)
C5A 0.0304(10) 0.0390(10) 0.0301(9) -0.0056(8) 0.0097(8) -0.0012(8)
C6A 0.0289(10) 0.0344(10) 0.0325(9) 0.0017(7) 0.0101(8) -0.0027(8)
N1A 0.0445(10) 0.0468(10) 0.0405(9) -0.0107(8) 0.0159(8) -0.0063(8)
O1A 0.1314(15) 0.0519(9) 0.0571(9) -0.0029(7) 0.0599(10) -0.0070(9)
O2A 0.0600(9) 0.0511(9) 0.0486(8) -0.0143(7) 0.0183(7) 0.0107(7)
O3A 0.0544(8) 0.0347(7) 0.0340(7) 0.0039(5) 0.0224(6) 0.0060(6)
C8A 0.0478(12) 0.0392(10) 0.0367(10) 0.0068(8) 0.0197(9) 0.0045(9)
C9A 0.0386(11) 0.0395(11) 0.0381(10) 0.0009(8) 0.0176(9) -0.0034(9)
O4A 0.0696(10) 0.0501(8) 0.0366(7) 0.0071(6) 0.0217(7) 0.0069(7)
N2A 0.0502(10) 0.0419(9) 0.0366(9) -0.0001(7) 0.0196(7) 0.0054(8)
C10A 0.0464(12) 0.0464(11) 0.0428(11) -0.0101(9) 0.0177(9) -0.0019(10)
C11A 0.0447(13) 0.0668(14) 0.0502(12) -0.0150(10) 0.0176(10) -0.0014(11)
C12A 0.0509(14) 0.0844(17) 0.0700(15) -0.0134(13) 0.0269(12) 0.0081(12)
C13A 0.0703(16) 0.0909(18) 0.0656(15) -0.0254(13) 0.0378(13) -0.0107(14)
C1B 0.0350(11) 0.0302(9) 0.0349(9) 0.0009(7) 0.0134(8) 0.0030(8)
C2B 0.0386(12) 0.0374(10) 0.0435(11) 0.0076(8) 0.0145(9) 0.0000(9)
C3B 0.0418(12) 0.0608(13) 0.0526(12) 0.0187(10) 0.0043(10) -0.0014(11)
C4B 0.0574(15) 0.0504(12) 0.0456(11) 0.0185(10) 0.0114(10) 0.0019(11)
C5B 0.0481(13) 0.0379(10) 0.0424(11) 0.0060(8) 0.0221(9) -0.0005(9)
C6B 0.0376(11) 0.0359(10) 0.0387(10) 0.0020(8) 0.0159(8) 0.0027(9)
N1B 0.0641(13) 0.0488(10) 0.0544(11) 0.0101(9) 0.0288(10) -0.0014(10)
O1B 0.0566(10) 0.0764(11) 0.0851(11) 0.0251(9) 0.0317(9) -0.0067(9)
O2B 0.0890(12) 0.0802(11) 0.0641(10) 0.0349(9) 0.0261(9) -0.0097(9)
O3B 0.0312(7) 0.0549(8) 0.0548(8) 0.0180(6) 0.0086(6) -0.0022(6)
C8B 0.0326(12) 0.0599(13) 0.0663(13) 0.0178(11) 0.0034(10) -0.0026(10)
C9B 0.0304(11) 0.0471(12) 0.0659(14) 0.0124(11) 0.0106(10) 0.0020(10)
O4B 0.0394(8) 0.0567(9) 0.0760(10) 0.0062(7) 0.0086(7) -0.0075(7)
N2B 0.0496(11) 0.0581(11) 0.0657(12) 0.0026(10) 0.0170(9) -0.0146(10)
C10B 0.0462(13) 0.0726(15) 0.0627(14) 0.0033(12) 0.0252(11) -0.0094(12)
C11B 0.0476(13) 0.0621(14) 0.0561(13) -0.0021(11) 0.0176(10) -0.0119(11)
C12B 0.0580(14) 0.0734(15) 0.0493(12) -0.0019(11) 0.0140(11) -0.0127(12)
C13B 0.0567(14) 0.0691(14) 0.0548(13) 0.0022(11) 0.0133(11) -0.0141(12)
C1C 0.0338(10) 0.0291(9) 0.0320(9) 0.0032(7) 0.0137(8) -0.0003(8)
C2C 0.0383(12) 0.0349(10) 0.0414(10) 0.0013(8) 0.0160(9) 0.0043(9)
C3C 0.0512(13) 0.0395(11) 0.0496(12) -0.0130(9) 0.0182(10) -0.0036(10)
C4C 0.0404(12) 0.0490(12) 0.0449(11) -0.0086(9) 0.0085(9) -0.0087(10)
C5C 0.0326(11) 0.0395(10) 0.0418(10) 0.0013(9) 0.0114(8) -0.0010(9)
C6C 0.0361(11) 0.0298(9) 0.0360(9) 0.0004(7) 0.0152(8) -0.0002(8)
N1C 0.0349(10) 0.0542(11) 0.0606(11) -0.0006(9) 0.0089(9) -0.0029(9)
O1C 0.0429(9) 0.0751(11) 0.0970(12) -0.0292(9) 0.0203(8) 0.0058(8)
O2C 0.0409(9) 0.0984(12) 0.0872(11) -0.0229(10) -0.0077(8) 0.0012(9)
O3C 0.0445(8) 0.0523(8) 0.0524(8) -0.0113(6) 0.0164(7) 0.0130(7)
C8C 0.0485(13) 0.0466(12) 0.0694(14) -0.0199(10) 0.0271(11) 0.0026(10)
C9C 0.0496(13) 0.0438(12) 0.0505(12) -0.0062(10) 0.0204(10) 0.0020(10)
O4C 0.0667(10) 0.0402(8) 0.0702(9) -0.0105(7) 0.0249(8) -0.0055(7)
N2C 0.0464(11) 0.0481(11) 0.0709(15) -0.0110(10) 0.0252(9) -0.0006(9)
C10C 0.044(3) 0.060(3) 0.067(3) 0.002(3) 0.022(2) 0.005(2)
C11C 0.059(3) 0.065(3) 0.064(3) 0.004(2) 0.019(2) -0.005(2)
C12C 0.057(3) 0.066(3) 0.079(3) 0.007(2) 0.010(2) -0.005(2)
C13C 0.094(4) 0.102(4) 0.119(5) 0.024(4) -0.011(3) 0.006(3)
N2D 0.0464(11) 0.0481(11) 0.0709(15) -0.0110(10) 0.0252(9) -0.0006(9)
C10D 0.053(6) 0.063(7) 0.075(6) 0.006(6) 0.023(5) -0.011(5)
C11D 0.064(5) 0.103(6) 0.070(5) -0.007(5) 0.022(4) -0.007(4)
C12D 0.074(5) 0.084(5) 0.073(5) -0.010(4) 0.017(4) -0.006(4)
C13D 0.074(7) 0.093(7) 0.096(8) -0.005(6) 0.030(6) 0.007(5)

loop_
_atom_type_symbol
_atom_type_description
_atom_type_scat_dispersion_real
_atom_type_scat_dispersion_imag
_atom_type_scat_source
C C 0.0033 0.0016 'International Tables Vol C Tables 4.2.6.8 and 6.1.1.4'
H H 0.0000 0.0000 'International Tables Vol C Tables 4.2.6.8 and 6.1.1.4'
N N 0.0061 0.0033 'International Tables Vol C Tables 4.2.6.8 and 6.1.1.4'
O O 0.0106 0.0060 'International Tables Vol C Tables 4.2.6.8 and 6.1.1.4'

loop_
_geom_angle_atom_site_label_1
_geom_angle_atom_site_label_2
_geom_angle_atom_site_label_3
_geom_angle
C1A C1 C1C 112.44(13)
C1A C1 C1B 112.51(13)
C1C C1 C1B 112.31(13)
C1A C1 H1 106.3
C1C C1 H1 106.3
C1B C1 H1 106.3
C6A C1A C2A 118.05(15)
C6A C1A C1 122.90(15)
C2A C1A C1 119.02(15)
O3A C2A C3A 123.70(15)
O3A C2A C1A 115.00(14)
C3A C2A C1A 121.30(16)
C4A C3A C2A 119.82(16)
C4A C3A H3A 120.1
C2A C3A H3A 120.1
C5A C4A C3A 118.84(16)
C5A C4A H4A 120.6
C3A C4A H4A 120.6
C4A C5A C6A 122.12(16)
C4A C5A N1A 119.16(16)
C6A C5A N1A 118.71(15)
C1A C6A C5A 119.77(15)
C1A C6A H6A 120.1
C5A C6A H6A 120.1
O1A N1A O2A 123.15(16)
O1A N1A C5A 118.67(16)
O2A N1A C5A 118.18(15)
C2A O3A C8A 118.34(13)
O3A C8A C9A 110.43(14)
O3A C8A H8A 109.6
C9A C8A H8A 109.6
O3A C8A H8B 109.6
C9A C8A H8B 109.6
H8A C8A H8B 108.1
O4A C9A N2A 123.69(17)
O4A C9A C8A 118.14(16)
N2A C9A C8A 118.15(15)
C9A N2A C10A 123.57(15)
C9A N2A H2A 118.2
C10A N2A H2A 118.2
N2A C10A C11A 112.29(14)
N2A C10A H10A 109.1
C11A C10A H10A 109.1
N2A C10A H10B 109.1
C11A C10A H10B 109.1
H10A C10A H10B 107.9
C10A C11A C12A 112.12(16)
C10A C11A H11C 109.2
C12A C11A H11C 109.2
C10A C11A H11D 109.2
C12A C11A H11D 109.2
H11C C11A H11D 107.9
C13A C12A C11A 115.05(18)
C13A C12A H12C 108.5
C11A C12A H12C 108.5
C13A C12A H12D 108.5
C11A C12A H12D 108.5
H12C C12A H12D 107.5
C12A C13A H13A 109.5
C12A C13A H13B 109.5
H13A C13A H13B 109.5
C12A C13A H13C 109.5
H13A C13A H13C 109.5
H13B C13A H13C 109.5
C6B C1B C2B 118.32(15)
C6B C1B C1 122.59(15)
C2B C1B C1 119.08(15)
O3B C2B C3B 123.80(16)
O3B C2B C1B 115.73(15)
C3B C2B C1B 120.47(17)
C4B C3B C2B 120.27(18)
C4B C3B H3B 119.9
C2B C3B H3B 119.9
C5B C4B C3B 119.06(17)
C5B C4B H4B 120.5
C3B C4B H4B 120.5
C4B C5B C6B 121.81(18)
C4B C5B N1B 118.91(17)
C6B C5B N1B 119.27(17)
C1B C6B C5B 120.07(17)
C1B C6B H6B 120.0
C5B C6B H6B 120.0
O1B N1B O2B 122.97(18)
O1B N1B C5B 118.60(16)
O2B N1B C5B 118.43(18)
C2B O3B C8B 118.24(13)
O3B C8B C9B 108.78(15)
O3B C8B H8C 109.9
C9B C8B H8C 109.9
O3B C8B H8D 109.9
C9B C8B H8D 109.9
H8C C8B H8D 108.3
O4B C9B N2B 125.1(2)
O4B C9B C8B 119.01(19)
N2B C9B C8B 115.89(18)
C9B N2B C10B 123.38(18)
C9B N2B H2B 118.3
C10B N2B H2B 118.3
N2B C10B C11B 110.29(17)
N2B C10B H10C 109.6
C11B C10B H10C 109.6
N2B C10B H10D 109.6
C11B C10B H10D 109.6
H10C C10B H10D 108.1
C10B C11B C12B 114.81(18)
C10B C11B H11A 108.6
C12B C11B H11A 108.6
C10B C11B H11B 108.6
C12B C11B H11B 108.6
H11A C11B H11B 107.5
C13B C12B C11B 112.68(16)
C13B C12B H12A 109.1
C11B C12B H12A 109.1
C13B C12B H12B 109.1
C11B C12B H12B 109.1
H12A C12B H12B 107.8
C12B C13B H13D 109.5
C12B C13B H13E 109.5
H13D C13B H13E 109.5
C12B C13B H13F 109.5
H13D C13B H13F 109.5
H13E C13B H13F 109.5
C6C C1C C2C 117.87(15)
C6C C1C C1 124.21(15)
C2C C1C C1 117.90(15)
O3C C2C C3C 123.89(16)
O3C C2C C1C 114.64(15)
C3C C2C C1C 121.41(17)
C4C C3C C2C 119.80(17)
C4C C3C H3C 120.1
C2C C3C H3C 120.1
C3C C4C C5C 118.71(17)
C3C C4C H4C 120.6
C5C C4C H4C 120.6
C4C C5C C6C 122.21(17)
C4C C5C N1C 118.82(16)
C6C C5C N1C 118.97(16)
C1C C6C C5C 119.98(16)
C1C C6C H6C 120.0
C5C C6C H6C 120.0
O2C N1C O1C 123.22(17)
O2C N1C C5C 118.32(17)
O1C N1C C5C 118.46(15)
C2C O3C C8C 119.56(14)
O3C C8C C9C 105.92(15)
O3C C8C H8E 110.6
C9C C8C H8E 110.6
O3C C8C H8F 110.6
C9C C8C H8F 110.6
H8E C8C H8F 108.7
O4C C9C N2D 125.2(8)
O4C C9C N2C 124.2(4)
O4C C9C C8C 120.41(18)
N2D C9C C8C 114.3(7)
N2C C9C C8C 115.3(4)
C9C N2C C10C 122.4(11)
C9C N2C H2C 118.8
C10C N2C H2C 118.8
N2C C10C C11C 111.3(5)
N2C C10C H10E 109.4
C11C C10C H10E 109.4
N2C C10C H10F 109.4
C11C C10C H10F 109.4
H10E C10C H10F 108.0
C10C C11C C12C 111.8(4)
C10C C11C H11E 109.3
C12C C11C H11E 109.3
C10C C11C H11F 109.3
C12C C11C H11F 109.3
H11E C11C H11F 107.9
C13C C12C C11C 112.7(4)
C13C C12C H12G 109.0
C11C C12C H12G 109.0
C13C C12C H12H 109.0
C11C C12C H12H 109.0
H12G C12C H12H 107.8
C9C N2D C10D 126(2)
C9C N2D H2D 117.2
C10D N2D H2D 117.2
N2D C10D C11D 113.2(9)
N2D C10D H10I 108.9
C11D C10D H10I 108.9
N2D C10D H10J 108.9
C11D C10D H10J 108.9
H10I C10D H10J 107.8
C10D C11D C12D 115.4(7)
C10D C11D H11I 108.4
C12D C11D H11I 108.4
C10D C11D H11J 108.4
C12D C11D H11J 108.4
H11I C11D H11J 107.5
C13D C12D C11D 114.8(7)
C13D C12D H12E 108.6
C11D C12D H12E 108.6
C13D C12D H12F 108.6
C11D C12D H12F 108.6
H12E C12D H12F 107.6
C12D C13D H13I 109.5
C12D C13D H13J 109.5
H13I C13D H13J 109.5
C12D C13D H13K 109.5
H13I C13D H13K 109.5
H13J C13D H13K 109.5

loop_
_geom_bond_atom_site_label_1
_geom_bond_atom_site_label_2
_geom_bond_distance
C1 C1A 1.521(2)
C1 C1C 1.522(2)
C1 C1B 1.522(2)
C1 H1 0.9900
C1A C6A 1.380(2)
C1A C2A 1.406(2)
C2A O3A 1.3673(19)
C2A C3A 1.388(2)
C3A C4A 1.376(2)
C3A H3A 0.9400
C4A C5A 1.376(2)
C4A H4A 0.9400
C5A C6A 1.386(2)
C5A N1A 1.463(2)
C6A H6A 0.9400
N1A O1A 1.2165(18)
N1A O2A 1.2331(17)
O3A C8A 1.4259(18)
C8A C9A 1.508(2)
C8A H8A 0.9800
C8A H8B 0.9800
C9A O4A 1.2341(19)
C9A N2A 1.323(2)
N2A C10A 1.464(2)
N2A H2A 0.8700
C10A C11A 1.517(3)
C10A H10A 0.9800
C10A H10B 0.9800
C11A C12A 1.528(3)
C11A H11C 0.9800
C11A H11D 0.9800
C12A C13A 1.487(3)
C12A H12C 0.9800
C12A H12D 0.9800
C13A H13A 0.9700
C13A H13B 0.9700
C13A H13C 0.9700
C1B C6B 1.375(2)
C1B C2B 1.403(2)
C2B O3B 1.359(2)
C2B C3B 1.391(2)
C3B C4B 1.368(3)
C3B H3B 0.9400
C4B C5B 1.366(3)
C4B H4B 0.9400
C5B C6B 1.383(2)
C5B N1B 1.462(2)
C6B H6B 0.9400
N1B O1B 1.219(2)
N1B O2B 1.2244(19)
O3B C8B 1.433(2)
C8B C9B 1.519(3)
C8B H8C 0.9800
C8B H8D 0.9800
C9B O4B 1.230(2)
C9B N2B 1.322(2)
N2B C10B 1.462(2)
N2B H2B 0.8700
C10B C11B 1.516(3)
C10B H10C 0.9800
C10B H10D 0.9800
C11B C12B 1.522(2)
C11B H11A 0.9800
C11B H11B 0.9800
C12B C13B 1.498(2)
C12B H12A 0.9800
C12B H12B 0.9800
C13B H13D 0.9700
C13B H13E 0.9700
C13B H13F 0.9700
C1C C6C 1.376(2)
C1C C2C 1.402(2)
C2C O3C 1.357(2)
C2C C3C 1.389(2)
C3C C4C 1.373(3)
C3C H3C 0.9400
C4C C5C 1.373(2)
C4C H4C 0.9400
C5C C6C 1.382(2)
C5C N1C 1.465(2)
C6C H6C 0.9400
N1C O2C 1.2212(18)
N1C O1C 1.221(2)
O3C C8C 1.424(2)
C8C C9C 1.511(3)
C8C H8E 0.9800
C8C H8F 0.9800
C9C O4C 1.235(2)
C9C N2D 1.31(2)
C9C N2C 1.343(13)
N2C C10C 1.451(5)
N2C H2C 0.8700
C10C C11C 1.520(5)
C10C H10E 0.9800
C10C H10F 0.9800
C11C C12C 1.526(5)
C11C H11E 0.9800
C11C H11F 0.9800
C12C C13C 1.518(5)
C12C H12G 0.9800
C12C H12H 0.9800
C13C H13G 0.9700
C13C H13H 0.9700
C13C H14I 0.9700
N2D C10D 1.462(7)
N2D H2D 0.8700
C10D C11D 1.516(7)
C10D H10I 0.9800
C10D H10J 0.9800
C11D C12D 1.516(7)
C11D H11I 0.9800
C11D H11J 0.9800
C12D C13D 1.503(7)
C12D H12E 0.9800
C12D H12F 0.9800
C13D H13I 0.9700
C13D H13J 0.9700
C13D H13K 0.9700

loop_
_geom_hbond_atom_site_label_D
_geom_hbond_atom_site_label_H
_geom_hbond_atom_site_label_A
_geom_hbond_distance_DH
_geom_hbond_distance_HA
_geom_hbond_distance_DA
_geom_hbond_angle_DHA
_geom_hbond_site_symmetry_A
N2A H2A O4C 0.87 2.30 3.000(2) 137.4 .
N2B H2B O4C 0.87 2.17 2.997(2) 159.5 .
N2C H2C O4A 0.87 2.02 2.880(13) 171.0 2_545
N2D H2D O4A 0.87 2.01 2.87(2) 169.0 2_545

loop_
_geom_torsion_atom_site_label_1
_geom_torsion_atom_site_label_2
_geom_torsion_atom_site_label_3
_geom_torsion_atom_site_label_4
_geom_torsion
C1C C1 C1A C6A 100.41(17)
C1B C1 C1A C6A -27.6(2)
C1C C1 C1A C2A -77.77(19)
C1B C1 C1A C2A 154.22(15)
C6A C1A C2A O3A -177.66(14)
C1 C1A C2A O3A 0.6(2)
C6A C1A C2A C3A 2.4(2)
C1 C1A C2A C3A -179.37(15)
O3A C2A C3A C4A 176.75(15)
C1A C2A C3A C4A -3.3(3)
C2A C3A C4A C5A 1.2(2)
C3A C4A C5A C6A 1.7(3)
C3A C4A C5A N1A -177.99(15)
C2A C1A C6A C5A 0.5(2)
C1 C1A C6A C5A -177.66(15)
C4A C5A C6A C1A -2.6(2)
N1A C5A C6A C1A 177.10(14)
C4A C5A N1A O1A -171.31(17)
C6A C5A N1A O1A 9.0(2)
C4A C5A N1A O2A 9.5(2)
C6A C5A N1A O2A -170.22(15)
C3A C2A O3A C8A -15.3(2)
C1A C2A O3A C8A 164.74(14)
C2A O3A C8A C9A -176.09(14)
O3A C8A C9A O4A 167.06(15)
O3A C8A C9A N2A -14.8(2)
O4A C9A N2A C10A 5.6(3)
C8A C9A N2A C10A -172.37(16)
C9A N2A C10A C11A 101.6(2)
N2A C10A C11A C12A 166.53(16)
C10A C11A C12A C13A 62.6(3)
C1A C1 C1B C6B 99.10(18)
C1C C1 C1B C6B -29.0(2)
C1A C1 C1B C2B -81.9(2)
C1C C1 C1B C2B 150.06(16)
C6B C1B C2B O3B 179.75(15)
C1 C1B C2B O3B 0.7(2)
C6B C1B C2B C3B 0.0(3)
C1 C1B C2B C3B -179.05(16)
O3B C2B C3B C4B -179.42(18)
C1B C2B C3B C4B 0.3(3)
C2B C3B C4B C5B -0.6(3)
C3B C4B C5B C6B 0.6(3)
C3B C4B C5B N1B 179.96(18)
C2B C1B C6B C5B 0.0(3)
C1 C1B C6B C5B 179.03(15)
C4B C5B C6B C1B -0.3(3)
N1B C5B C6B C1B -179.65(15)
C4B C5B N1B O1B 179.60(19)
C6B C5B N1B O1B -1.1(3)
C4B C5B N1B O2B -0.7(3)
C6B C5B N1B O2B 178.62(17)
C3B C2B O3B C8B -3.9(3)
C1B C2B O3B C8B 176.38(16)
C2B O3B C8B C9B 179.60(16)
O3B C8B C9B O4B 143.72(18)
O3B C8B C9B N2B -38.3(2)
O4B C9B N2B C10B -10.0(3)
C8B C9B N2B C10B 172.17(17)
C9B N2B C10B C11B -102.8(2)
N2B C10B C11B C12B -174.84(17)
C10B C11B C12B C13B -60.9(2)
C1A C1 C1C C6C -21.2(2)
C1B C1 C1C C6C 106.90(18)
C1A C1 C1C C2C 157.47(15)
C1B C1 C1C C2C -74.42(19)
C6C C1C C2C O3C -177.31(15)
C1 C1C C2C O3C 3.9(2)
C6C C1C C2C C3C 0.0(3)
C1 C1C C2C C3C -178.73(16)
O3C C2C C3C C4C 177.73(17)
C1C C2C C3C C4C 0.6(3)
C2C C3C C4C C5C -1.1(3)
C3C C4C C5C C6C 1.0(3)
C3C C4C C5C N1C -178.98(17)
C2C C1C C6C C5C -0.2(2)
C1 C1C C6C C5C 178.49(15)
C4C C5C C6C C1C -0.3(3)
N1C C5C C6C C1C 179.64(16)
C4C C5C N1C O2C -10.5(3)
C6C C5C N1C O2C 169.56(17)
C4C C5C N1C O1C 168.79(18)
C6C C5C N1C O1C -11.2(3)
C3C C2C O3C C8C 38.4(3)
C1C C2C O3C C8C -144.31(16)
C2C O3C C8C C9C 135.70(16)
O3C C8C C9C O4C -40.7(2)
O3C C8C C9C N2D 138.8(6)
O3C C8C C9C N2C 142.3(3)
O4C C9C N2C C10C -1.8(8)
N2D C9C N2C C10C -111(22)
C8C C9C N2C C10C 175.1(5)
C9C N2C C10C C11C 112.3(7)
N2C C10C C11C C12C 176.8(9)
C10C C11C C12C C13C -179.5(7)
O4C C9C N2D C10D 7.8(14)
N2C C9C N2D C10D 81(21)
C8C C9C N2D C10D -171.6(8)
C9C N2D C10D C11D 82.9(17)
N2D C10D C11D C12D -170.5(17)
C10D C11D C12D C13D -67.1(16)
